data_2208111
loop_
_publ_author_name
'Tsonko Kolev'
'Denitsa Yancheva'
'Michael Spiteller'
'William S. Sheldrick'
'Heike Mayer-Figge'

_publ_section_title
;
 <small>L</small>-Prolinamidium hydrogensquarate
;
_journal_coeditor_code KP6078
_journal_issue 2
_journal_name_full 'Acta Crystallographica Section E'
_journal_page_first o463
_journal_page_last o465
_journal_paper_doi 10.1107/S1600536805043047
_journal_volume 62
_journal_year 2006
_chemical_formula_iupac 'C5 H11 N2 O +, C4 H O4 -'
_chemical_formula_moiety 'C5 H11 N2 O +, C4 H O4 -'
_chemical_formula_sum 'C9 H12 N2 O5'
_chemical_formula_weight 228.21
_chemical_name_systematic
;
L-Prolinamidium hydrogensquarate
;
_space_group_IT_number 5
_symmetry_cell_setting monoclinic
_symmetry_space_group_name_Hall 'C 2y'
_symmetry_space_group_name_H-M 'C 1 2 1'
_atom_sites_solution_hydrogens geom
_atom_sites_solution_primary direct
_atom_sites_solution_secondary difmap
_audit_creation_method SHELXL-97
_cell_angle_alpha 90.00
_cell_angle_beta 100.724(17)
_cell_angle_gamma 90.00
_cell_formula_units_Z 4
_cell_length_a 25.904(4)
_cell_length_b 5.9781(11)
_cell_length_c 6.5805(9)
_cell_measurement_reflns_used 41
_cell_measurement_temperature 294(2)
_cell_measurement_theta_max 21.8
_cell_measurement_theta_min 7.01
_cell_volume 1001.2(3)
_computing_cell_refinement 'R3m/V User's Guide'
_computing_data_collection 'R3m/V User's Guide (Siemens, 1989)'
_computing_data_reduction 'XDISK (Siemens, 1989)'
_computing_molecular_graphics 'SHELXTL (Sheldrick, 1995)'
_computing_publication_material SHELXL97
_computing_structure_refinement 'SHELXL97 (Sheldrick, 1997)'
_computing_structure_solution 'SHELXS97 (Sheldrick, 1997)'
_diffrn_ambient_temperature 294(2)
_diffrn_measured_fraction_theta_full 0.973
_diffrn_measured_fraction_theta_max 0.973
_diffrn_measurement_device_type 'Siemens P4 four-circle'
_diffrn_measurement_method \w
_diffrn_radiation_monochromator graphite
_diffrn_radiation_source 'fine-focus sealed tube'
_diffrn_radiation_type MoK\a
_diffrn_radiation_wavelength 0.71073
_diffrn_reflns_av_R_equivalents 0.0197
_diffrn_reflns_av_sigmaI/netI 0.0197
_diffrn_reflns_limit_h_max 30
_diffrn_reflns_limit_h_min -30
_diffrn_reflns_limit_k_max 1
_diffrn_reflns_limit_k_min -7
_diffrn_reflns_limit_l_max 7
_diffrn_reflns_limit_l_min -7
_diffrn_reflns_number 2233
_diffrn_reflns_theta_full 25.00
_diffrn_reflns_theta_max 25.00
_diffrn_reflns_theta_min 3.15
_diffrn_standards_decay_% 0
_diffrn_standards_interval_count 100
_diffrn_standards_number 3
_exptl_absorpt_coefficient_mu 0.125
_exptl_absorpt_correction_T_max 0.9737
_exptl_absorpt_correction_T_min 0.8561
_exptl_absorpt_correction_type psi-scan
_exptl_absorpt_process_details '(XPREP in SHELXTL; Sheldrick, 1995)'
_exptl_crystal_colour colourless
_exptl_crystal_density_diffrn 1.514
_exptl_crystal_density_method 'not measured'
_exptl_crystal_description needle
_exptl_crystal_F_000 480
_exptl_crystal_size_max 0.55
_exptl_crystal_size_mid 0.32
_exptl_crystal_size_min 0.24
_refine_diff_density_max 0.180
_refine_diff_density_min -0.197
_refine_ls_extinction_coef 0.068(11)
_refine_ls_extinction_expression Fc^*^=kFc[1+0.001xFc^2^\l^3^/sin(2\q)]^-1/4^
_refine_ls_extinction_method SHELXL97
_refine_ls_goodness_of_fit_ref 1.087
_refine_ls_hydrogen_treatment constr
_refine_ls_matrix_type full
_refine_ls_number_parameters 146
_refine_ls_number_reflns 950
_refine_ls_number_restraints 1
_refine_ls_restrained_S_all 1.086
_refine_ls_R_factor_all 0.0319
_refine_ls_R_factor_gt 0.0310
_refine_ls_shift/su_max 0.001
_refine_ls_shift/su_mean 0.000
_refine_ls_structure_factor_coef Fsqd
_refine_ls_weighting_details 'calc w=1/[\s^2^(Fo^2^)+(0.0459P)^2^+0.5121P] where P=(Fo^2^+2Fc^2^)/3'
_refine_ls_weighting_scheme calc
_refine_ls_wR_factor_gt 0.0825
_refine_ls_wR_factor_ref 0.0831
_reflns_number_gt 926
_reflns_number_total 950
_reflns_threshold_expression I>2\s(I)
_cod_data_source_file kp6078.cif
_cod_data_source_block I
_cod_depositor_comments
;
The following automatic conversions were performed:
'_symmetry_cell_setting' value 'Monoclinic' changed to 'monoclinic'
according to '/home/saulius/struct/CIF-dictionaries/cif_core.dic'
dictionary named 'cif_core.dic' version 2.4.1 from 2010-06-29.

Automatic conversion script
Id: cif_fix_enum 1527 2010-12-29 10:47:43Z saulius 

The following automatic conversions were performed:

'_symmetry_cell_setting' value 'Monoclinic' changed to 'monoclinic'
according to /home/saulius/struct/CIF-dictionaries/cif_core.dic
dictionary named 'cif_core.dic' version 2.4.1 from 2010-06-29.

Automatic conversion script
Id: cif_fix_values 1715 2011-07-08 13:25:40Z adriana 
;
_cod_original_cell_volume 1001.3(3)
_cod_original_sg_symbol_H-M 'C 2'
_cod_database_code 2208111
_cod_database_fobs_code 2208111

loop_
_symmetry_equiv_pos_as_xyz
'x, y, z'
'-x, y, -z'
'x+1/2, y+1/2, z'
'-x+1/2, y+1/2, -z'

loop_
_atom_site_label
_atom_site_fract_x
_atom_site_fract_y
_atom_site_fract_z
_atom_site_U_iso_or_equiv
_atom_site_adp_type
_atom_site_calc_flag
_atom_site_refinement_flags
_atom_site_occupancy
_atom_site_type_symbol
C1 0.84829(8) 0.7858(5) 0.1956(3) 0.0319(6) Uani d . 1 C
H1 0.8677 0.9252 0.2327 0.038 Uiso calc R 1 H
N2 0.88543(7) 0.5918(4) 0.2199(3) 0.0300(5) Uani d . 1 N
H21 0.8798 0.5043 0.3249 0.036 Uiso calc R 1 H
H22 0.9188 0.6416 0.2493 0.036 Uiso calc R 1 H
C3 0.87701(14) 0.4600(6) 0.0232(4) 0.0578(9) Uani d . 1 C
H31 0.9057 0.4833 -0.0505 0.069 Uiso calc R 1 H
H32 0.8743 0.3015 0.0510 0.069 Uiso calc R 1 H
C4 0.82681(13) 0.5466(8) -0.0987(5) 0.0678(12) Uani d . 1 C
H41 0.7971 0.4636 -0.0671 0.081 Uiso calc R 1 H
H42 0.8267 0.5355 -0.2459 0.081 Uiso calc R 1 H
C5 0.82457(12) 0.7851(8) -0.0347(4) 0.0568(10) Uani d . 1 C
H51 0.7886 0.8384 -0.0583 0.068 Uiso calc R 1 H
H52 0.8448 0.8792 -0.1109 0.068 Uiso calc R 1 H
C11 0.80663(8) 0.7559(5) 0.3286(3) 0.0303(5) Uani d . 1 C
O1 0.78413(7) 0.5762(4) 0.3314(3) 0.0474(6) Uani d . 1 O
N11 0.79655(8) 0.9402(5) 0.4267(3) 0.0405(6) Uani d . 1 N
H11 0.7724 0.9396 0.5002 0.049 Uiso calc R 1 H
H12 0.8142 1.0602 0.4167 0.049 Uiso calc R 1 H
C1' -0.05115(8) -0.0570(4) 0.6630(3) 0.0266(5) Uani d . 1 C
O1' -0.06915(7) -0.2480(4) 0.6293(3) 0.0382(5) Uani d . 1 O
C2' 0.00086(9) 0.0356(4) 0.7582(3) 0.0261(5) Uani d . 1 C
O2' 0.04406(6) -0.0447(3) 0.8353(3) 0.0354(5) Uani d . 1 O
C3' -0.02087(8) 0.2560(4) 0.7139(3) 0.0255(5) Uani d . 1 C
O3' 0.00004(7) 0.4532(3) 0.7484(3) 0.0372(5) Uani d . 1 O
H3' -0.0215 0.5488 0.6999 0.056 Uiso calc R 1 H
C4' -0.07113(9) 0.1720(4) 0.6151(3) 0.0260(5) Uani d . 1 C
O4' -0.11349(6) 0.2544(3) 0.5221(2) 0.0357(4) Uani d . 1 O

loop_
_atom_site_aniso_label
_atom_site_aniso_U_11
_atom_site_aniso_U_22
_atom_site_aniso_U_33
_atom_site_aniso_U_12
_atom_site_aniso_U_13
_atom_site_aniso_U_23
C1 0.0284(11) 0.0339(14) 0.0353(11) 0.0025(11) 0.0109(9) 0.0049(11)
N2 0.0252(9) 0.0361(12) 0.0282(9) 0.0017(9) 0.0036(7) 0.0003(9)
C3 0.083(2) 0.0462(19) 0.0405(14) 0.0115(18) 0.0028(14) -0.0104(15)
C4 0.0564(18) 0.109(4) 0.0333(14) -0.003(2) -0.0035(12) -0.0154(18)
C5 0.0536(16) 0.085(3) 0.0333(13) 0.0277(19) 0.0134(11) 0.0167(17)
C11 0.0208(10) 0.0402(13) 0.0296(11) -0.0004(11) 0.0038(8) 0.0033(12)
O1 0.0409(10) 0.0535(13) 0.0531(11) -0.0117(11) 0.0226(8) -0.0026(11)
N11 0.0330(10) 0.0476(13) 0.0444(11) -0.0007(11) 0.0164(9) -0.0080(12)
C1' 0.0306(12) 0.0241(12) 0.0254(10) 0.0013(12) 0.0058(8) -0.0007(10)
O1' 0.0395(9) 0.0242(9) 0.0472(10) 0.0001(9) -0.0017(7) 0.0007(9)
C2' 0.0290(12) 0.0259(12) 0.0248(11) 0.0035(10) 0.0087(9) 0.0001(9)
O2' 0.0276(8) 0.0349(10) 0.0431(9) 0.0086(8) 0.0047(6) 0.0017(8)
C3' 0.0262(11) 0.0244(11) 0.0268(10) 0.0022(11) 0.0070(8) -0.0008(11)
O3' 0.0301(8) 0.0254(9) 0.0530(11) -0.0006(8) -0.0001(7) -0.0002(9)
C4' 0.0286(12) 0.0245(11) 0.0259(10) 0.0032(9) 0.0075(9) 0.0013(9)
O4' 0.0289(8) 0.0299(9) 0.0448(9) 0.0032(9) -0.0020(6) 0.0033(9)

loop_
_atom_type_symbol
_atom_type_description
_atom_type_scat_dispersion_real
_atom_type_scat_dispersion_imag
_atom_type_scat_source
C C 0.0033 0.0016 'International Tables Vol C Tables 4.2.6.8 and 6.1.1.4'
H H 0.0000 0.0000 'International Tables Vol C Tables 4.2.6.8 and 6.1.1.4'
N N 0.0061 0.0033 'International Tables Vol C Tables 4.2.6.8 and 6.1.1.4'
O O 0.0106 0.0060 'International Tables Vol C Tables 4.2.6.8 and 6.1.1.4'

loop_
_geom_angle_atom_site_label_1
_geom_angle_atom_site_label_2
_geom_angle_atom_site_label_3
_geom_angle
N2 C1 C11 111.0(2)
N2 C1 C5 103.6(2)
C11 C1 C5 111.9(2)
N2 C1 H1 110.0
C11 C1 H1 110.0
C5 C1 H1 110.0
C1 N2 C3 109.2(2)
C1 N2 H21 109.8
C3 N2 H21 109.8
C1 N2 H22 109.8
C3 N2 H22 109.8
H21 N2 H22 108.3
C4 C3 N2 104.8(3)
C4 C3 H31 110.8
N2 C3 H31 110.8
C4 C3 H32 110.8
N2 C3 H32 110.8
H31 C3 H32 108.9
C3 C4 C5 104.9(3)
C3 C4 H41 110.8
C5 C4 H41 110.8
C3 C4 H42 110.8
C5 C4 H42 110.8
H41 C4 H42 108.9
C4 C5 C1 104.7(3)
C4 C5 H51 110.8
C1 C5 H51 110.8
C4 C5 H52 110.8
C1 C5 H52 110.8
H51 C5 H52 108.9
O1 C11 N11 125.7(2)
O1 C11 C1 120.2(3)
N11 C11 C1 114.0(3)
C11 N11 H11 120.0
C11 N11 H12 120.0
H11 N11 H12 120.0
O1' C1' C4' 135.4(2)
O1' C1' C2' 134.6(2)
C4' C1' C2' 89.94(19)
O2' C2' C3' 136.7(2)
O2' C2' C1' 135.2(2)
C3' C2' C1' 88.05(18)
O3' C3' C4' 135.3(2)
O3' C3' C2' 131.27(18)
C4' C3' C2' 93.4(2)
C3' O3' H3' 109.5
O4' C4' C3' 136.3(2)
O4' C4' C1' 135.1(2)
C3' C4' C1' 88.59(19)

loop_
_geom_bond_atom_site_label_1
_geom_bond_atom_site_label_2
_geom_bond_distance
C1 N2 1.496(3)
C1 C11 1.521(3)
C1 C5 1.526(4)
C1 H1 0.9800
N2 C3 1.497(3)
N2 H21 0.9000
N2 H22 0.9000
C3 C4 1.488(5)
C3 H31 0.9700
C3 H32 0.9700
C4 C5 1.491(7)
C4 H41 0.9700
C4 H42 0.9700
C5 H51 0.9700
C5 H52 0.9700
C11 O1 1.224(4)
C11 N11 1.327(4)
N11 H11 0.8600
N11 H12 0.8600
C1' O1' 1.238(4)
C1' C4' 1.477(4)
C1' C2' 1.483(3)
C2' O2' 1.236(3)
C2' C3' 1.441(4)
C3' O3' 1.299(3)
C3' C4' 1.434(3)
O3' H3' 0.8200
C4' O4' 1.253(3)

loop_
_geom_hbond_atom_site_label_D
_geom_hbond_atom_site_label_H
_geom_hbond_atom_site_label_A
_geom_hbond_site_symmetry_A
_geom_hbond_distance_DH
_geom_hbond_distance_HA
_geom_hbond_distance_DA
_geom_hbond_angle_DHA
_geom_hbond_publ_flag
O3' H3' O1' 1_565 0.82 1.73 2.549(3) 172 y
N2 H22 O2' 2_666 0.90 2.23 2.904(3) 132 y
N2 H22 O3' 2_656 0.90 2.38 3.050(3) 131 y
N2 H21 O4' 1_655 0.90 1.97 2.829(3) 160 y
N11 H11 O1 4_656 0.86 2.15 2.967(2) 158 y
N11 H12 O4' 1_665 0.86 2.20 2.968(3) 148 y

loop_
_cod_related_entry_id
_cod_related_entry_database
_cod_related_entry_code
1 ChemSpider 30654920
